data_4312495
loop_
_publ_author_name
'Kathryn I. Smith'
'Londa L. Borer'
'Marilyn M. Olmstead'

_publ_section_title
;
 Vanadium(IV) and Vanadium(V) Complexes of Salicyladimine Ligands
;
_journal_name_full 'Inorganic Chemistry'
_journal_page_first 7410
_journal_page_last 7415
_journal_paper_doi 10.1021/ic034640p
_journal_volume 42
_journal_year 2003
_chemical_formula_moiety 'C19 H22 N2 O7 V, 2(C2 H4 Cl2)'
_chemical_formula_sum 'C23 H30 Cl4 N2 O7 V'
_chemical_formula_weight 639.23
_chemical_name_common VO(H~2~O)(C~19~H~20~N~2~O~5~)^.^2dichloroethane
_chemical_name_systematic
;
   ?
;
_space_group_IT_number 2
_symmetry_cell_setting triclinic
_symmetry_space_group_name_Hall '-P 1'
_symmetry_space_group_name_H-M 'P -1'
_atom_sites_solution_hydrogens geom
_atom_sites_solution_primary direct
_atom_sites_solution_secondary difmap
_audit_creation_method SHELXL-97
_cell_angle_alpha 66.003(6)
_cell_angle_beta 74.842(7)
_cell_angle_gamma 88.338(7)
_cell_formula_units_Z 2
_cell_length_a 10.6789(10)
_cell_length_b 11.7717(8)
_cell_length_c 12.6972(12)
_cell_measurement_reflns_used 50
_cell_measurement_temperature 130(2)
_cell_measurement_theta_max 32.5
_cell_measurement_theta_min 4.0
_cell_volume 1402.0(2)
_computing_cell_refinement 'Siemens P3'
_computing_data_collection 'Siemens P3'
_computing_data_reduction 'Siemens XDISK'
_computing_molecular_graphics 'SHELXTL Plus, XP (Sheldrick, 1994)'
_computing_publication_material 'SHELXL-97 (Sheldrick, 1998)'
_computing_structure_refinement 'SHELXL-97 (Sheldrick, 1997)'
_computing_structure_solution 'SHELXS-97 (Sheldrick, 1990)'
_diffrn_ambient_temperature 130(2)
_diffrn_measured_fraction_theta_full 0.999
_diffrn_measured_fraction_theta_max 0.999
_diffrn_measurement_device_type 'Siemens P4'
_diffrn_measurement_method 2\q-\w
_diffrn_radiation_monochromator 'nickel filter'
_diffrn_radiation_source 'Siemens rotating anode'
_diffrn_radiation_type CuK\a
_diffrn_radiation_wavelength 1.54178
_diffrn_reflns_av_R_equivalents 0.055
_diffrn_reflns_av_sigmaI/netI 0.0372
_diffrn_reflns_limit_h_max 11
_diffrn_reflns_limit_h_min -10
_diffrn_reflns_limit_k_max 12
_diffrn_reflns_limit_k_min -11
_diffrn_reflns_limit_l_max 13
_diffrn_reflns_limit_l_min 0
_diffrn_reflns_number 3536
_diffrn_reflns_theta_full 55.06
_diffrn_reflns_theta_max 55.06
_diffrn_reflns_theta_min 3.96
_diffrn_standards_decay_% 4.2
_diffrn_standards_interval_count 198
_diffrn_standards_number 2
_exptl_absorpt_coefficient_mu 6.850
_exptl_absorpt_correction_T_max 0.4936
_exptl_absorpt_correction_T_min 0.3412
_exptl_absorpt_correction_type empirical
_exptl_absorpt_process_details
;XABS2: an empirical absorption correction program. Parkin, S.; Moezzi,
   B.; Hope, H. J. Appl. Cryst. 1995, 28, 53-56.
;
_exptl_crystal_colour 'green-brown dichroic'
_exptl_crystal_density_diffrn 1.514
_exptl_crystal_density_method 'not measured'
_exptl_crystal_description 'hexagonal plate'
_exptl_crystal_F_000 658
_exptl_crystal_size_max 0.20
_exptl_crystal_size_mid 0.16
_exptl_crystal_size_min 0.12
_refine_diff_density_max 0.554
_refine_diff_density_min -0.426
_refine_diff_density_rms 0.062
_refine_ls_extinction_coef 0.00013(13)
_refine_ls_extinction_expression Fc^*^=kFc[1+0.001xFc^2^\l^3^/sin(2\q)]^-1/4^
_refine_ls_extinction_method SHELXL
_refine_ls_goodness_of_fit_ref 1.033
_refine_ls_hydrogen_treatment mixed
_refine_ls_matrix_type full
_refine_ls_number_parameters 349
_refine_ls_number_reflns 3531
_refine_ls_number_restraints 0
_refine_ls_restrained_S_all 1.033
_refine_ls_R_factor_all 0.0465
_refine_ls_R_factor_gt 0.0391
_refine_ls_shift/su_max 0.001
_refine_ls_shift/su_mean 0.000
_refine_ls_structure_factor_coef Fsqd
_refine_ls_weighting_details 'calc w=1/[\s^2^(Fo^2^)+(0.0491P)^2^+1.6415P] where P=(Fo^2^+2Fc^2^)/3'
_refine_ls_weighting_scheme calc
_refine_ls_wR_factor_gt 0.0948
_refine_ls_wR_factor_ref 0.1003
_reflns_number_gt 3086
_reflns_number_total 3531
_reflns_threshold_expression I>2\s(I)
_cod_data_source_file ic034640p_s1_2.cif
_cod_data_source_block mn846
_cod_database_code 4312495

loop_
_symmetry_equiv_pos_as_xyz
'x, y, z'
'-x, -y, -z'

loop_
_atom_site_label
_atom_site_type_symbol
_atom_site_fract_x
_atom_site_fract_y
_atom_site_fract_z
_atom_site_U_iso_or_equiv
_atom_site_adp_type
_atom_site_occupancy
_atom_site_symmetry_multiplicity
_atom_site_calc_flag
_atom_site_refinement_flags
_atom_site_disorder_assembly
_atom_site_disorder_group
V1 V 0.24310(5) 0.08588(5) 0.40466(5) 0.01370(18) Uani 1 1 d . . .
O1 O 0.3766(2) 0.0683(2) 0.3207(2) 0.0212(6) Uani 1 1 d . . .
O2 O 0.1159(2) 0.0771(2) 0.3204(2) 0.0175(5) Uani 1 1 d . . .
O3 O -0.0296(2) -0.0039(2) 0.2267(2) 0.0229(6) Uani 1 1 d . . .
O4 O 0.1955(3) 0.3192(3) 0.5391(2) 0.0285(6) Uani 1 1 d . . .
H4A H 0.157(5) 0.262(5) 0.534(5) 0.056(17) Uiso 1 1 d . . .
O5 O 0.0963(2) -0.3213(2) 0.5902(2) 0.0206(6) Uani 1 1 d . . .
O6 O 0.1758(2) -0.0872(2) 0.5144(2) 0.0169(5) Uani 1 1 d . . .
O7 O 0.0643(2) 0.1321(2) 0.5223(2) 0.0165(5) Uani 1 1 d . . .
H7A H 0.037(4) 0.073(4) 0.583(4) 0.024(12) Uiso 1 1 d . . .
H7B H 0.000(5) 0.144(5) 0.490(5) 0.059(17) Uiso 1 1 d . . .
N1 N 0.2572(3) 0.2836(3) 0.3124(3) 0.0172(7) Uani 1 1 d . . .
N2 N 0.3287(3) 0.0923(3) 0.5352(3) 0.0172(6) Uani 1 1 d . . .
C1 C 0.0922(3) 0.1610(3) 0.2221(3) 0.0170(8) Uani 1 1 d . . .
C2 C 0.0131(3) 0.1205(3) 0.1672(3) 0.0200(8) Uani 1 1 d . . .
C3 C -0.0153(3) 0.2027(4) 0.0643(3) 0.0243(9) Uani 1 1 d . . .
H3 H -0.0673 0.1738 0.0284 0.029 Uiso 1 1 calc R . .
C4 C 0.0317(4) 0.3276(4) 0.0127(3) 0.0281(9) Uani 1 1 d . . .
H4 H 0.0132 0.3834 -0.0592 0.034 Uiso 1 1 calc R . .
C5 C 0.1045(4) 0.3702(4) 0.0652(3) 0.0262(9) Uani 1 1 d . . .
H5 H 0.1337 0.4563 0.0309 0.031 Uiso 1 1 calc R . .
C6 C 0.1370(3) 0.2877(3) 0.1699(3) 0.0198(8) Uani 1 1 d . . .
C7 C 0.2123(3) 0.3401(3) 0.2204(3) 0.0205(8) Uani 1 1 d . . .
H7 H 0.2318 0.4281 0.1810 0.025 Uiso 1 1 calc R . .
C8 C 0.3360(4) 0.3663(3) 0.3369(3) 0.0262(9) Uani 1 1 d . . .
H8A H 0.3082 0.4519 0.3047 0.031 Uiso 1 1 calc R . .
H8B H 0.4285 0.3693 0.2938 0.031 Uiso 1 1 calc R . .
C9 C 0.3249(4) 0.3255(3) 0.4695(3) 0.0236(9) Uani 1 1 d . . .
H9 H 0.3736 0.3940 0.4738 0.028 Uiso 1 1 calc R . .
C10 C 0.3927(4) 0.2096(3) 0.5222(4) 0.0247(9) Uani 1 1 d . . .
H10A H 0.4829 0.2217 0.4706 0.030 Uiso 1 1 calc R . .
H10B H 0.3978 0.2000 0.6021 0.030 Uiso 1 1 calc R . .
C11 C 0.3463(3) -0.0064(3) 0.6225(3) 0.0189(8) Uani 1 1 d . . .
H11 H 0.3948 0.0067 0.6702 0.023 Uiso 1 1 calc R . .
C12 C 0.3018(3) -0.1335(3) 0.6566(3) 0.0170(8) Uani 1 1 d . . .
C13 C 0.3410(3) -0.2265(3) 0.7528(3) 0.0231(8) Uani 1 1 d . . .
H13 H 0.3938 -0.2028 0.7915 0.028 Uiso 1 1 calc R . .
C14 C 0.3034(4) -0.3504(4) 0.7902(3) 0.0266(9) Uani 1 1 d . . .
H14 H 0.3322 -0.4121 0.8530 0.032 Uiso 1 1 calc R . .
C15 C 0.2232(3) -0.3856(3) 0.7363(3) 0.0251(9) Uani 1 1 d . . .
H15 H 0.1980 -0.4715 0.7621 0.030 Uiso 1 1 calc R . .
C16 C 0.1797(3) -0.2970(3) 0.6457(3) 0.0166(8) Uani 1 1 d . . .
C17 C 0.2189(3) -0.1681(3) 0.6031(3) 0.0161(8) Uani 1 1 d . . .
C18 C -0.1095(4) -0.0528(4) 0.1787(4) 0.0315(10) Uani 1 1 d . . .
H18A H -0.1370 -0.1408 0.2316 0.047 Uiso 1 1 calc R . .
H18B H -0.0602 -0.0455 0.0990 0.047 Uiso 1 1 calc R . .
H18C H -0.1864 -0.0057 0.1722 0.047 Uiso 1 1 calc R . .
C19 C 0.0523(4) -0.4485(3) 0.6276(4) 0.0277(9) Uani 1 1 d . . .
H19A H -0.0121 -0.4526 0.5864 0.042 Uiso 1 1 calc R . .
H19B H 0.0124 -0.4861 0.7144 0.042 Uiso 1 1 calc R . .
H19C H 0.1264 -0.4942 0.6077 0.042 Uiso 1 1 calc R . .
Cl1 Cl 0.38692(11) -0.33784(10) 0.36417(10) 0.0399(3) Uani 1 1 d . . .
Cl2 Cl 0.20070(10) -0.28027(10) 0.17270(9) 0.0396(3) Uani 1 1 d . . .
C20 C 0.3109(5) -0.1970(4) 0.3030(4) 0.0427(12) Uani 1 1 d . . .
H20A H 0.2972 -0.1543 0.3576 0.051 Uiso 1 1 calc R . .
H20B H 0.3693 -0.1405 0.2249 0.051 Uiso 1 1 calc R . .
C21 C 0.1841(5) -0.2226(4) 0.2862(4) 0.0463(13) Uani 1 1 d . . .
H21A H 0.1396 -0.1447 0.2640 0.056 Uiso 1 1 calc R . .
H21B H 0.1287 -0.2847 0.3631 0.056 Uiso 1 1 calc R . .
Cl3 Cl 0.50912(10) -0.36985(9) 1.01100(10) 0.0375(3) Uani 1 1 d . . .
Cl4 Cl 0.67721(11) -0.04559(11) 1.01663(12) 0.0493(3) Uani 1 1 d . . .
C22 C 0.5489(4) -0.2102(4) 0.9793(4) 0.0295(9) Uani 1 1 d . . .
H22A H 0.5929 -0.1637 0.8930 0.035 Uiso 1 1 calc R . .
H22B H 0.4684 -0.1706 0.9993 0.035 Uiso 1 1 calc R . .
C23 C 0.6363(4) -0.2062(4) 1.0519(4) 0.0349(10) Uani 1 1 d . . .
H23A H 0.7163 -0.2469 1.0331 0.042 Uiso 1 1 calc R . .
H23B H 0.5918 -0.2511 1.1384 0.042 Uiso 1 1 calc R . .

loop_
_atom_site_aniso_label
_atom_site_aniso_U_11
_atom_site_aniso_U_22
_atom_site_aniso_U_33
_atom_site_aniso_U_23
_atom_site_aniso_U_13
_atom_site_aniso_U_12
V1 0.0123(3) 0.0160(3) 0.0109(3) -0.0048(3) -0.0012(2) 0.0003(2)
O1 0.0180(13) 0.0230(13) 0.0210(14) -0.0093(11) -0.0023(11) 0.0001(10)
O2 0.0182(13) 0.0198(13) 0.0107(12) -0.0023(10) -0.0043(10) 0.0004(10)
O3 0.0225(13) 0.0288(14) 0.0165(13) -0.0068(11) -0.0074(11) -0.0021(11)
O4 0.0274(15) 0.0308(16) 0.0305(16) -0.0196(13) -0.0017(12) 0.0021(13)
O5 0.0252(14) 0.0152(13) 0.0197(13) -0.0048(11) -0.0070(11) 0.0000(10)
O6 0.0164(12) 0.0176(12) 0.0145(13) -0.0045(11) -0.0047(10) 0.0019(10)
O7 0.0137(13) 0.0176(14) 0.0119(14) -0.0010(12) -0.0015(11) -0.0003(11)
N1 0.0137(15) 0.0194(16) 0.0149(16) -0.0073(13) 0.0026(12) -0.0001(12)
N2 0.0143(15) 0.0226(16) 0.0176(16) -0.0122(14) -0.0028(12) 0.0021(12)
C1 0.0165(18) 0.022(2) 0.0082(18) -0.0058(16) 0.0020(14) 0.0071(15)
C2 0.0173(19) 0.027(2) 0.0119(19) -0.0074(16) 0.0004(15) 0.0035(15)
C3 0.020(2) 0.037(2) 0.015(2) -0.0092(18) -0.0052(16) 0.0102(17)
C4 0.034(2) 0.034(2) 0.0087(19) -0.0019(17) -0.0058(17) 0.0135(18)
C5 0.028(2) 0.024(2) 0.018(2) -0.0042(17) -0.0013(17) 0.0098(17)
C6 0.0170(19) 0.021(2) 0.0154(19) -0.0065(16) 0.0019(15) 0.0048(15)
C7 0.0175(19) 0.0158(18) 0.017(2) -0.0022(16) 0.0051(16) 0.0022(15)
C8 0.025(2) 0.023(2) 0.029(2) -0.0123(18) -0.0018(17) -0.0025(16)
C9 0.023(2) 0.022(2) 0.027(2) -0.0145(17) -0.0013(17) -0.0017(16)
C10 0.021(2) 0.024(2) 0.031(2) -0.0132(18) -0.0059(17) -0.0015(16)
C11 0.0149(18) 0.029(2) 0.0155(19) -0.0123(17) -0.0037(15) 0.0046(15)
C12 0.0098(17) 0.026(2) 0.0104(18) -0.0062(15) 0.0029(14) 0.0010(14)
C13 0.0152(19) 0.034(2) 0.0142(19) -0.0049(17) -0.0033(15) 0.0013(16)
C14 0.021(2) 0.029(2) 0.016(2) 0.0046(17) -0.0051(16) 0.0034(16)
C15 0.0183(19) 0.022(2) 0.022(2) 0.0024(17) -0.0028(17) 0.0024(16)
C16 0.0134(18) 0.0220(19) 0.0124(18) -0.0071(15) -0.0001(15) 0.0018(14)
C17 0.0137(18) 0.0217(19) 0.0114(18) -0.0069(16) -0.0014(15) 0.0057(15)
C18 0.029(2) 0.046(3) 0.024(2) -0.017(2) -0.0090(18) -0.0053(19)
C19 0.034(2) 0.019(2) 0.026(2) -0.0073(17) -0.0050(18) -0.0024(17)
Cl1 0.0457(6) 0.0364(6) 0.0464(7) -0.0212(5) -0.0204(5) 0.0054(5)
Cl2 0.0397(6) 0.0417(6) 0.0334(6) -0.0104(5) -0.0114(5) -0.0011(5)
C20 0.077(4) 0.022(2) 0.034(3) -0.017(2) -0.014(2) 0.010(2)
C21 0.051(3) 0.053(3) 0.029(3) -0.018(2) -0.003(2) 0.028(2)
Cl3 0.0379(6) 0.0295(5) 0.0412(6) -0.0165(5) -0.0007(5) -0.0003(4)
Cl4 0.0488(7) 0.0481(7) 0.0783(9) -0.0412(7) -0.0382(7) 0.0164(5)
C22 0.034(2) 0.031(2) 0.023(2) -0.0118(18) -0.0066(18) 0.0056(18)
C23 0.037(2) 0.044(3) 0.027(2) -0.018(2) -0.011(2) 0.016(2)

loop_
_atom_type_symbol
_atom_type_description
_atom_type_scat_dispersion_real
_atom_type_scat_dispersion_imag
_atom_type_scat_source
C C 0.0181 0.0091 'International Tables Vol C Tables 4.2.6.8 and 6.1.1.4'
H H 0.0000 0.0000 'International Tables Vol C Tables 4.2.6.8 and 6.1.1.4'
N N 0.0311 0.0180 'International Tables Vol C Tables 4.2.6.8 and 6.1.1.4'
O O 0.0492 0.0322 'International Tables Vol C Tables 4.2.6.8 and 6.1.1.4'
Cl Cl 0.3639 0.7018 'International Tables Vol C Tables 4.2.6.8 and 6.1.1.4'
V V 0.0687 2.1097 'International Tables Vol C Tables 4.2.6.8 and 6.1.1.4'

loop_
_geom_angle_atom_site_label_1
_geom_angle_atom_site_label_2
_geom_angle_atom_site_label_3
_geom_angle
_geom_angle_site_symmetry_1
_geom_angle_site_symmetry_3
_geom_angle_publ_flag
O1 V1 O2 101.99(11) . . ?
O1 V1 O6 102.47(11) . . ?
O2 V1 O6 85.37(10) . . ?
O1 V1 N2 94.89(12) . . ?
O2 V1 N2 162.86(10) . . ?
O6 V1 N2 88.14(10) . . ?
O1 V1 N1 95.25(11) . . ?
O2 V1 N1 88.29(10) . . ?
O6 V1 N1 162.06(10) . . ?
N2 V1 N1 93.14(11) . . ?
O1 V1 O7 173.27(11) . . ?
O2 V1 O7 82.02(10) . . ?
O6 V1 O7 83.13(10) . . ?
N2 V1 O7 81.46(10) . . ?
N1 V1 O7 79.37(10) . . ?
C1 O2 V1 130.2(2) . . ?
C2 O3 C18 117.7(3) . . ?
C16 O5 C19 117.5(3) . . ?
C17 O6 V1 129.4(2) . . ?
C7 N1 C8 114.4(3) . . ?
C7 N1 V1 122.8(2) . . ?
C8 N1 V1 122.2(2) . . ?
C11 N2 C10 114.1(3) . . ?
C11 N2 V1 123.0(2) . . ?
C10 N2 V1 122.1(2) . . ?
O2 C1 C6 124.4(3) . . ?
O2 C1 C2 117.7(3) . . ?
C6 C1 C2 117.9(3) . . ?
O3 C2 C3 125.4(3) . . ?
O3 C2 C1 113.7(3) . . ?
C3 C2 C1 120.9(3) . . ?
C2 C3 C4 120.5(4) . . ?
C5 C4 C3 120.0(3) . . ?
C4 C5 C6 120.9(4) . . ?
C1 C6 C5 119.8(3) . . ?
C1 C6 C7 122.7(3) . . ?
C5 C6 C7 117.4(3) . . ?
N1 C7 C6 128.7(3) . . ?
N1 C8 C9 113.8(3) . . ?
O4 C9 C10 113.1(3) . . ?
O4 C9 C8 113.1(3) . . ?
C10 C9 C8 113.7(3) . . ?
N2 C10 C9 114.8(3) . . ?
N2 C11 C12 128.1(3) . . ?
C17 C12 C13 119.7(3) . . ?
C17 C12 C11 123.3(3) . . ?
C13 C12 C11 117.0(3) . . ?
C14 C13 C12 120.6(3) . . ?
C13 C14 C15 120.0(3) . . ?
C16 C15 C14 120.7(3) . . ?
O5 C16 C15 125.3(3) . . ?
O5 C16 C17 114.0(3) . . ?
C15 C16 C17 120.7(3) . . ?
O6 C17 C12 123.7(3) . . ?
O6 C17 C16 118.1(3) . . ?
C12 C17 C16 118.2(3) . . ?
C21 C20 Cl1 111.6(3) . . ?
C20 C21 Cl2 112.8(3) . . ?
C23 C22 Cl3 109.0(3) . . ?
C22 C23 Cl4 108.2(3) . . ?

loop_
_geom_bond_atom_site_label_1
_geom_bond_atom_site_label_2
_geom_bond_distance
_geom_bond_site_symmetry_2
_geom_bond_publ_flag
V1 O1 1.606(2) . ?
V1 O2 1.965(2) . ?
V1 O6 1.965(2) . ?
V1 N2 2.118(3) . ?
V1 N1 2.127(3) . ?
V1 O7 2.299(2) . ?
O2 C1 1.321(4) . ?
O3 C2 1.372(4) . ?
O3 C18 1.420(4) . ?
O4 C9 1.417(4) . ?
O5 C16 1.370(4) . ?
O5 C19 1.427(4) . ?
O6 C17 1.327(4) . ?
N1 C7 1.297(5) . ?
N1 C8 1.477(5) . ?
N2 C11 1.289(4) . ?
N2 C10 1.487(4) . ?
C1 C6 1.401(5) . ?
C1 C2 1.424(5) . ?
C2 C3 1.378(5) . ?
C3 C4 1.389(5) . ?
C4 C5 1.366(6) . ?
C5 C6 1.415(5) . ?
C6 C7 1.434(5) . ?
C8 C9 1.523(5) . ?
C9 C10 1.512(5) . ?
C11 C12 1.435(5) . ?
C12 C17 1.403(5) . ?
C12 C13 1.421(5) . ?
C13 C14 1.372(5) . ?
C14 C15 1.390(5) . ?
C15 C16 1.379(5) . ?
C16 C17 1.423(5) . ?
Cl1 C20 1.793(4) . ?
Cl2 C21 1.796(5) . ?
C20 C21 1.482(7) . ?
Cl3 C22 1.793(4) . ?
Cl4 C23 1.795(4) . ?
C22 C23 1.487(6) . ?

loop_
_geom_hbond_atom_site_label_D
_geom_hbond_atom_site_label_H
_geom_hbond_atom_site_label_A
_geom_hbond_distance_DH
_geom_hbond_distance_HA
_geom_hbond_distance_DA
_geom_hbond_angle_DHA
_geom_hbond_site_symmetry_A
O4 H4A O7 0.83(5) 1.92(5) 2.753(4) 179(5) .
O7 H7A O2 0.79(5) 2.16(4) 2.832(3) 143(4) 2_556
O7 H7A O3 0.79(5) 2.19(4) 2.841(4) 140(4) 2_556
O7 H7B O6 0.87(6) 2.04(5) 2.824(3) 151(5) 2_556
O7 H7B O5 0.87(6) 2.26(5) 2.900(4) 130(4) 2_556
